data_7110125
loop_
_publ_author_name
'Dong-Dong Zhou'
'Chun-Ting He'
'Pei-Qin Liao'
'Wei Xue'
'Wei-Xiong Zhang'
'Hao-Long Zhou'
'Jie-Peng Zhang'
'Xiao-Ming Chen'

_publ_section_title
;
 A flexible porous Cu(II) bis-imidazolate framework with ultrahigh
 concentration of active sites for efficient and recyclable CO2 capture
;
_journal_name_full Chem.Commun.
_journal_page_first 11728
_journal_paper_doi 10.1039/c3cc46597g
_journal_volume 49
_journal_year 2013
_chemical_formula_sum 'C8 H16.8 Cu2 N4 O7.4'
_chemical_formula_weight 414.53
_chemical_name_systematic
; 
 ? 
;
_space_group_IT_number 11
_symmetry_cell_setting monoclinic
_symmetry_space_group_name_Hall '-P 2yb'
_symmetry_space_group_name_H-M 'P 1 21/m 1'
_atom_sites_solution_hydrogens geom
_atom_sites_solution_primary direct
_atom_sites_solution_secondary difmap
_audit_creation_method SHELXL-97
_cell_angle_alpha 90.00
_cell_angle_beta 92.146(7)
_cell_angle_gamma 90.00
_cell_formula_units_Z 4
_cell_length_a 10.7521(8)
_cell_length_b 11.7077(7)
_cell_length_c 12.3439(10)
_cell_measurement_temperature 150(2)
_cell_volume 1552.79(19)
_computing_structure_refinement 'SHELXL-97 (Sheldrick, 1997)'
_computing_structure_solution 'SHELXS-97 (Sheldrick, 1990)'
_diffrn_ambient_temperature 150(2)
_diffrn_measured_fraction_theta_full 0.988
_diffrn_measured_fraction_theta_max 0.988
_diffrn_radiation_monochromator graphite
_diffrn_radiation_source 'fine-focus sealed tube'
_diffrn_radiation_type CuK\a
_diffrn_radiation_wavelength 1.54178
_diffrn_reflns_av_R_equivalents 0.0258
_diffrn_reflns_av_sigmaI/netI 0.0321
_diffrn_reflns_limit_h_max 11
_diffrn_reflns_limit_h_min -12
_diffrn_reflns_limit_k_max 8
_diffrn_reflns_limit_k_min -13
_diffrn_reflns_limit_l_max 13
_diffrn_reflns_limit_l_min -13
_diffrn_reflns_number 5587
_diffrn_reflns_theta_full 60.84
_diffrn_reflns_theta_max 60.84
_diffrn_reflns_theta_min 3.58
_exptl_absorpt_coefficient_mu 3.764
_exptl_absorpt_correction_T_max 0.7047
_exptl_absorpt_correction_T_min 0.5198
_exptl_absorpt_correction_type multi-scan
_exptl_crystal_density_diffrn 1.773
_exptl_crystal_density_method 'not measured'
_exptl_crystal_F_000 840
_exptl_crystal_size_max 0.20
_exptl_crystal_size_mid 0.10
_exptl_crystal_size_min 0.10
_refine_diff_density_max 1.760
_refine_diff_density_min -1.233
_refine_diff_density_rms 0.221
_refine_ls_extinction_method none
_refine_ls_goodness_of_fit_ref 1.046
_refine_ls_hydrogen_treatment constr
_refine_ls_matrix_type full
_refine_ls_number_parameters 226
_refine_ls_number_reflns 2454
_refine_ls_number_restraints 0
_refine_ls_restrained_S_all 1.046
_refine_ls_R_factor_all 0.1011
_refine_ls_R_factor_gt 0.0946
_refine_ls_shift/su_max 0.000
_refine_ls_shift/su_mean 0.000
_refine_ls_structure_factor_coef Fsqd
_refine_ls_weighting_details 'calc w=1/[\s^2^(Fo^2^)+(0.1183P)^2^+43.7783P] where P=(Fo^2^+2Fc^2^)/3'
_refine_ls_weighting_scheme calc
_refine_ls_wR_factor_gt 0.2790
_refine_ls_wR_factor_ref 0.2837
_reflns_number_gt 2182
_reflns_number_total 2454
_reflns_threshold_expression >2sigma(I)
_cod_data_source_file c3cc46597g.txt
_cod_data_source_block 1
_cod_original_sg_symbol_H-M P21/m
_cod_original_formula_sum 'C8 H16.80 Cu2 N4 O7.40'
_cod_database_code 7110125

loop_
_symmetry_equiv_pos_as_xyz
'x, y, z'
'-x, y+1/2, -z'
'-x, -y, -z'
'x, -y-1/2, z'

loop_
_atom_site_label
_atom_site_type_symbol
_atom_site_fract_x
_atom_site_fract_y
_atom_site_fract_z
_atom_site_U_iso_or_equiv
_atom_site_adp_type
_atom_site_occupancy
_atom_site_symmetry_multiplicity
_atom_site_calc_flag
_atom_site_refinement_flags
_atom_site_disorder_assembly
_atom_site_disorder_group
Cu1 Cu 0.4441(2) 0.7500 0.74703(18) 0.0313(7) Uani 1 2 d S . .
Cu2 Cu 0.81395(15) 0.37909(14) 0.70506(13) 0.0341(6) Uani 1 1 d . . .
Cu3 Cu 0.1795(2) 0.7500 0.80638(18) 0.0312(7) Uani 1 2 d S . .
N1 N 0.5403(8) 0.6258(8) 0.6869(8) 0.031(2) Uani 1 1 d . . .
N2 N 0.6854(8) 0.4907(8) 0.6590(8) 0.034(2) Uani 1 1 d . . .
N3 N 0.9171(9) 0.4890(8) 0.7857(8) 0.034(2) Uani 1 1 d . . .
N4 N 1.0592(8) 0.6255(8) 0.8228(7) 0.029(2) Uani 1 1 d . . .
C1 C 0.6465(10) 0.5742(10) 0.7232(9) 0.035(3) Uani 1 1 d . . .
H1AA H 0.6897 0.5955 0.7886 0.042 Uiso 1 1 calc R . .
C2 C 0.5064(11) 0.5679(10) 0.5905(8) 0.031(2) Uani 1 1 d . . .
C3 C 0.5991(11) 0.4842(10) 0.5728(9) 0.035(3) Uani 1 1 d . . .
C4 C 0.5936(10) 0.4140(10) 0.4801(10) 0.034(3) Uani 1 1 d . . .
H4AA H 0.6551 0.3578 0.4671 0.041 Uiso 1 1 calc R . .
C5 C 0.9836(10) 0.5748(10) 0.7503(9) 0.032(3) Uani 1 1 d . . .
H5AA H 0.9778 0.5990 0.6769 0.038 Uiso 1 1 calc R . .
C6 C 0.9516(10) 0.4836(10) 0.8975(8) 0.032(3) Uani 1 1 d . . .
C7 C 1.0409(9) 0.5697(10) 0.9190(9) 0.028(2) Uani 1 1 d . . .
C8 C 0.9076(11) 0.4123(10) 0.9778(9) 0.034(3) Uani 1 1 d . . .
H8AA H 0.8465 0.3553 0.9629 0.041 Uiso 1 1 calc R . .
O1 O 0.3212(7) 0.6456(7) 0.8055(7) 0.040(2) Uani 1 1 d . . .
H1AB H 0.3112 0.5886 0.7634 0.048 Uiso 1 1 d R . .
O2 O 0.707(3) 0.2500 0.672(3) 0.038(6) Uani 0.58(4) 2 d SP . 1
H2A H 0.6832 0.2500 0.6053 0.046 Uiso 0.58(4) 2 d SPR . 1
O2' O 0.743(4) 0.2500 0.626(4) 0.038(6) Uani 0.42(4) 2 d SP . 2
H2'A H 0.6691 0.2500 0.5987 0.046 Uiso 0.42(4) 2 d SPR . 2
O3 O 0.9211(12) 0.2500 0.7414(12) 0.050(3) Uani 1 2 d S . .
H3AA H 0.9896 0.2500 0.7782 0.059 Uiso 1 2 d SR . .
O1W O 0.623(3) 0.7500 0.936(2) 0.141(10) Uani 1 2 d S . .
H1WA H 0.5955 0.8149 0.9551 0.170 Uiso 1 1 d R . .
O2W O 0.9157(17) 0.394(3) 0.5250(15) 0.142(11) Uani 0.75 1 d P . .
H2WA H 0.8524 0.3618 0.4955 0.171 Uiso 0.75 1 d PR . .
H2WB H 0.8657 0.4504 0.5289 0.171 Uiso 0.75 1 d PR . .
O3W O 0.153(3) 0.7500 0.606(2) 0.059(8) Uani 0.50 2 d SP . .
H3WB H 0.1419 0.6969 0.5598 0.070 Uiso 0.25 1 d PR A 1
H3WA H 0.1419 0.8031 0.5598 0.070 Uiso 0.25 1 d PR A -1
O4W O 0.2773(13) 0.4093(12) 0.7625(11) 0.090(4) Uani 1 1 d . . .
H4WB H 0.2260 0.3764 0.8030 0.108 Uiso 1 1 d R . .
H4WA H 0.3327 0.3581 0.7566 0.108 Uiso 1 1 d R . .
O5W O 0.4414(19) 0.590(2) 0.9962(14) 0.205(14) Uani 1 1 d . . .
H5WA H 0.3993 0.6015 0.9375 0.246 Uiso 1 1 d R . .
H5WB H 0.3923 0.6193 1.0412 0.246 Uiso 1 1 d R . .
O6W O 0.644(3) 0.2500 0.859(3) 0.15(3) Uani 0.50 2 d SP . .
H6WB H 0.7024 0.2500 0.8139 0.183 Uiso 0.50 2 d SPR . .
H6WA H 0.5696 0.2500 0.8341 0.183 Uiso 0.50 2 d SPR . .
O7W O 0.167(2) 0.2500 0.918(2) 0.152(12) Uani 1 2 d S . .
H7WB H 0.2140 0.2500 0.9745 0.183 Uiso 1 2 d SR . .
H7WA H 0.1880 0.3017 0.8739 0.183 Uiso 0.50 1 d PR . .
O8W O 0.150(2) 0.416(3) 0.5655(17) 0.132(11) Uani 0.65 1 d P . .
H8WB H 0.1821 0.4156 0.6294 0.159 Uiso 0.65 1 d PR . .
H8WA H 0.0758 0.3925 0.5522 0.159 Uiso 0.65 1 d PR . .
O9W O 0.443(3) 0.2500 0.692(2) 0.057(7) Uani 0.50 2 d SP . .
H9WA H 0.4070 0.2500 0.6297 0.069 Uiso 0.50 2 d SPR . .
H9WB H 0.5209 0.2500 0.6840 0.069 Uiso 0.50 2 d SPR . .
O10W O 0.293(3) 0.2500 0.498(3) 0.062(8) Uani 0.50 2 d SP . .
H10A H 0.2405 0.2999 0.5160 0.074 Uiso 0.25 1 d PR . .
H10B H 0.3510 0.2500 0.5473 0.074 Uiso 0.50 2 d SPR . .

loop_
_atom_site_aniso_label
_atom_site_aniso_U_11
_atom_site_aniso_U_22
_atom_site_aniso_U_33
_atom_site_aniso_U_23
_atom_site_aniso_U_13
_atom_site_aniso_U_12
Cu1 0.0284(12) 0.0333(13) 0.0326(13) 0.000 0.0047(10) 0.000
Cu2 0.0311(9) 0.0320(10) 0.0385(10) -0.0006(7) -0.0086(7) 0.0007(7)
Cu3 0.0300(13) 0.0304(13) 0.0337(13) 0.000 0.0072(10) 0.000
N1 0.025(5) 0.033(5) 0.036(5) 0.000(4) 0.006(4) 0.000(4)
N2 0.031(5) 0.035(5) 0.035(5) -0.001(4) -0.005(4) 0.007(4)
N3 0.032(5) 0.035(5) 0.035(5) -0.004(4) -0.002(4) 0.002(4)
N4 0.029(5) 0.030(5) 0.028(5) 0.000(4) 0.004(4) 0.000(4)
C1 0.027(6) 0.040(7) 0.037(6) 0.002(5) -0.004(5) 0.002(5)
C2 0.038(6) 0.030(6) 0.026(5) 0.002(5) 0.005(5) -0.003(5)
C3 0.034(6) 0.035(6) 0.037(6) 0.002(5) -0.002(5) -0.003(5)
C4 0.028(6) 0.029(6) 0.044(7) -0.001(5) 0.003(5) 0.006(5)
C5 0.032(6) 0.031(6) 0.032(6) 0.003(5) 0.004(5) 0.002(5)
C6 0.035(6) 0.036(6) 0.024(5) -0.002(5) 0.001(5) 0.003(5)
C7 0.022(5) 0.031(6) 0.032(6) 0.000(5) 0.004(4) 0.003(5)
C8 0.032(6) 0.031(6) 0.041(7) 0.001(5) 0.003(5) -0.008(5)
O1 0.034(4) 0.040(5) 0.047(5) 0.002(4) 0.014(4) 0.001(4)
O2 0.031(16) 0.033(7) 0.05(2) 0.000 -0.013(11) 0.000
O2' 0.031(16) 0.033(7) 0.05(2) 0.000 -0.013(11) 0.000
O3 0.034(7) 0.037(7) 0.075(9) 0.000 -0.024(6) 0.000
O1W 0.15(2) 0.14(2) 0.14(2) 0.000 0.065(19) 0.000
O2W 0.076(12) 0.28(3) 0.070(11) -0.021(16) -0.001(9) 0.059(18)
O3W 0.08(2) 0.066(18) 0.031(13) 0.000 0.013(13) 0.000
O4W 0.104(10) 0.072(8) 0.094(10) 0.002(7) 0.020(8) 0.002(8)
O5W 0.18(2) 0.35(4) 0.075(10) 0.014(17) -0.028(12) 0.14(2)
O6W 0.05(2) 0.34(9) 0.07(2) 0.000 -0.017(18) 0.000
O7W 0.093(16) 0.24(3) 0.13(2) 0.000 0.065(16) 0.000
O8W 0.086(15) 0.24(4) 0.067(13) 0.018(18) -0.008(11) 0.02(2)
O9W 0.055(17) 0.051(16) 0.066(18) 0.000 -0.004(14) 0.000
O10W 0.055(17) 0.052(17) 0.08(2) 0.000 0.042(16) 0.000

loop_
_atom_type_symbol
_atom_type_description
_atom_type_scat_dispersion_real
_atom_type_scat_dispersion_imag
_atom_type_scat_source
C C 0.0181 0.0091 'International Tables Vol C Tables 4.2.6.8 and 6.1.1.4'
H H 0.0000 0.0000 'International Tables Vol C Tables 4.2.6.8 and 6.1.1.4'
N N 0.0311 0.0180 'International Tables Vol C Tables 4.2.6.8 and 6.1.1.4'
O O 0.0492 0.0322 'International Tables Vol C Tables 4.2.6.8 and 6.1.1.4'
Cu Cu -1.9646 0.5888 'International Tables Vol C Tables 4.2.6.8 and 6.1.1.4'

loop_
_geom_angle_atom_site_label_1
_geom_angle_atom_site_label_2
_geom_angle_atom_site_label_3
_geom_angle
_geom_angle_site_symmetry_1
_geom_angle_site_symmetry_3
N1 Cu1 N1 96.6(5) 4_575 .
N1 Cu1 O1 169.2(4) 4_575 .
N1 Cu1 O1 92.9(4) . .
N1 Cu1 O1 92.9(4) 4_575 4_575
N1 Cu1 O1 169.2(4) . 4_575
O1 Cu1 O1 77.2(5) . 4_575
N1 Cu1 Cu3 128.5(3) 4_575 .
N1 Cu1 Cu3 128.5(3) . .
O1 Cu1 Cu3 40.7(2) . .
O1 Cu1 Cu3 40.7(2) 4_575 .
O2 Cu2 O2' 20.6(10) . .
O2 Cu2 O3 77.4(7) . .
O2' Cu2 O3 74.3(11) . .
O2 Cu2 N3 161.4(11) . .
O2' Cu2 N3 167.9(12) . .
O3 Cu2 N3 94.3(4) . .
O2 Cu2 N2 93.1(7) . .
O2' Cu2 N2 96.5(11) . .
O3 Cu2 N2 170.5(4) . .
N3 Cu2 N2 95.1(4) . .
O2 Cu2 Cu2 38.5(7) . 4_565
O2' Cu2 Cu2 38.9(10) . 4_565
O3 Cu2 Cu2 38.9(3) . 4_565
N3 Cu2 Cu2 131.4(3) . 4_565
N2 Cu2 Cu2 131.5(3) . 4_565
O1 Cu3 O1 77.5(5) 4_575 .
O1 Cu3 N4 169.0(4) 4_575 1_455
O1 Cu3 N4 93.0(4) . 1_455
O1 Cu3 N4 93.0(4) 4_575 4_475
O1 Cu3 N4 169.0(4) . 4_475
N4 Cu3 N4 95.8(5) 1_455 4_475
O1 Cu3 Cu1 40.8(2) 4_575 .
O1 Cu3 Cu1 40.8(2) . .
N4 Cu3 Cu1 131.9(3) 1_455 .
N4 Cu3 Cu1 131.9(3) 4_475 .
C1 N1 C2 104.7(9) . .
C1 N1 Cu1 131.4(8) . .
C2 N1 Cu1 123.9(7) . .
C1 N2 C3 106.2(9) . .
C1 N2 Cu2 123.1(7) . .
C3 N2 Cu2 128.8(8) . .
C5 N3 C6 103.4(9) . .
C5 N3 Cu2 129.8(8) . .
C6 N3 Cu2 126.3(8) . .
C5 N4 C7 105.4(9) . .
C5 N4 Cu3 130.7(8) . 1_655
C7 N4 Cu3 123.8(7) . 1_655
N2 C1 N1 114.2(10) . .
N2 C1 H1AA 122.9 . .
N1 C1 H1AA 122.9 . .
C4 C2 N1 129.3(11) 3_666 .
C4 C2 C3 123.1(10) 3_666 .
N1 C2 C3 107.6(9) . .
N2 C3 C4 131.4(11) . .
N2 C3 C2 107.3(10) . .
C4 C3 C2 121.3(10) . .
C2 C4 C3 115.6(10) 3_666 .
C2 C4 H4AA 122.2 3_666 .
C3 C4 H4AA 122.2 . .
N3 C5 N4 116.4(10) . .
N3 C5 H5AA 121.8 . .
N4 C5 H5AA 121.8 . .
C8 C6 C7 122.8(10) . .
C8 C6 N3 129.6(11) . .
C7 C6 N3 107.6(10) . .
N4 C7 C8 131.1(10) . 3_767
N4 C7 C6 107.1(9) . .
C8 C7 C6 121.8(10) 3_767 .
C7 C8 C6 115.4(10) 3_767 .
C7 C8 H8AA 122.3 3_767 .
C6 C8 H8AA 122.3 . .
Cu3 O1 Cu1 98.6(4) . .
Cu3 O1 H1AB 114.4 . .
Cu1 O1 H1AB 109.6 . .
Cu2 O2 Cu2 103.0(13) . 4_565
Cu2 O2 H2A 111.3 . .
Cu2 O2 H2A 111.3 4_565 .
Cu2 O2 H2'A 115.1 . .
Cu2 O2 H2'A 115.1 4_565 .
H2A O2 H2'A 7.1 . .
Cu2 O2' Cu2 102(2) . 4_565
Cu2 O2' H2A 122.3 . .
Cu2 O2' H2A 122.3 4_565 .
Cu2 O2' H2'A 122.9 . .
Cu2 O2' H2'A 122.9 4_565 .
H2A O2' H2'A 1.4 . .
Cu2 O3 Cu2 102.1(5) 4_565 .
Cu2 O3 H3AA 128.1 4_565 .
Cu2 O3 H3AA 128.1 . .
H2WA O2W H2WB 82.8 . .
H3WB O3W H3WA 94.0 . .
H4WB O4W H4WA 101.7 . .
H5WA O5W H5WB 99.9 . .
H6WB O6W H6WA 118.1 . .
H7WB O7W H7WA 110.9 . .
H8WB O8W H8WA 121.8 . .
H9WA O9W H9WB 107.9 . .
H10A O10W H10B 107.0 . .

loop_
_geom_bond_atom_site_label_1
_geom_bond_atom_site_label_2
_geom_bond_distance
_geom_bond_site_symmetry_2
Cu1 N1 1.947(9) 4_575
Cu1 N1 1.947(9) .
Cu1 O1 1.958(8) .
Cu1 O1 1.958(8) 4_575
Cu1 Cu3 2.965(3) .
Cu2 O2 1.931(18) .
Cu2 O2' 1.94(3) .
Cu2 O3 1.943(7) .
Cu2 N3 1.948(10) .
Cu2 N2 1.970(9) .
Cu2 Cu2 3.023(3) 4_565
Cu3 O1 1.953(8) 4_575
Cu3 O1 1.953(8) .
Cu3 N4 1.964(9) 1_455
Cu3 N4 1.964(9) 4_475
N1 C1 1.354(14) .
N1 C2 1.406(14) .
N2 C1 1.335(15) .
N2 C3 1.388(14) .
N3 C5 1.317(15) .
N3 C6 1.417(14) .
N4 C5 1.326(15) .
N4 C7 1.376(14) .
N4 Cu3 1.964(9) 1_655
C1 H1AA 0.9500 .
C2 C4 1.375(16) 3_666
C2 C3 1.420(17) .
C3 C4 1.409(17) .
C4 C2 1.375(16) 3_666
C4 H4AA 0.9500 .
C5 H5AA 0.9500 .
C6 C8 1.392(16) .
C6 C7 1.411(16) .
C7 C8 1.385(16) 3_767
C8 C7 1.385(16) 3_767
C8 H8AA 0.9500 .
O1 H1AB 0.8501 .
O2 Cu2 1.931(18) 4_565
O2 H2A 0.8501 .
O2 H2'A 0.9771 .
O2' Cu2 1.94(3) 4_565
O2' H2A 0.6810 .
O2' H2'A 0.8499 .
O3 Cu2 1.943(7) 4_565
O3 H3AA 0.8502 .
O1W H1WA 0.8500 .
O2W H2WA 0.8500 .
O2W H2WB 0.8500 .
O3W H3WB 0.8500 .
O3W H3WA 0.8500 .
O4W H4WB 0.8500 .
O4W H4WA 0.8500 .
O5W H5WA 0.8500 .
O5W H5WB 0.8499 .
O6W H6WB 0.8500 .
O6W H6WA 0.8500 .
O7W H7WB 0.8497 .
O7W H7WA 0.8501 .
O8W H8WB 0.8501 .
O8W H8WA 0.8498 .
O9W H9WA 0.8499 .
O9W H9WB 0.8498 .
O10W H10A 0.8500 .
O10W H10B 0.8500 .
